data_4339593
loop_
_publ_author_name
'Lee, Chien-Ming'
'Chiou, Tzung-Wen'
'Chen, Hsin-Hung'
'Chiang, Chao-Yi'
'Kuo, Ting-Shen'
'Liaw, Wen-Feng'

_publ_section_title
;
 Mononuclear Ni(II)-thiolate complexes with pendant thiol and dinuclear
 Ni(III/II)-thiolate complexes with Ni...Ni interaction regulated by the
 oxidation levels of nickels and the coordinated ligands.
;
_journal_issue 21
_journal_name_full 'Inorganic chemistry'
_journal_page_first 8913
_journal_page_last 8923
_journal_paper_doi 10.1021/ic700719h
_journal_volume 46
_journal_year 2007
_chemical_formula_sum 'C69 H72 N Ni P3 S3 Se Si3'
_chemical_formula_weight 1326.31
_chemical_name_systematic
; 
 ? 
;
_space_group_IT_number 14
_symmetry_cell_setting monoclinic
_symmetry_space_group_name_Hall '-P 2ybc'
_symmetry_space_group_name_H-M 'P 1 21/c 1'
_atom_sites_solution_hydrogens geom
_atom_sites_solution_primary direct
_atom_sites_solution_secondary difmap
_audit_creation_method SHELXL-97
_cell_angle_alpha 90.00
_cell_angle_beta 102.152(1)
_cell_angle_gamma 90.00
_cell_formula_units_Z 4
_cell_length_a 15.6726(5)
_cell_length_b 25.1010(8)
_cell_length_c 17.8440(6)
_cell_measurement_reflns_used 6367
_cell_measurement_temperature 150(1)
_cell_measurement_theta_max 23.16
_cell_measurement_theta_min 2.26
_cell_volume 6862.5(4)
_computing_cell_refinement 'Bruker SAINT'
_computing_data_collection 'Bruker SMART'
_computing_data_reduction 'Bruker SAINT'
_computing_molecular_graphics 'Bruker SHELXTL'
_computing_publication_material 'Bruker SHELXTL'
_computing_structure_refinement 'SHELXL-97 (Sheldrick, 1997)'
_computing_structure_solution 'SHELXS-97 (Sheldrick, 1990)'
_diffrn_ambient_temperature 150(1)
_diffrn_measured_fraction_theta_full 1.000
_diffrn_measured_fraction_theta_max 1.000
_diffrn_measurement_device_type 'BRUKER SMART APEXCCD area detector'
_diffrn_measurement_method 'omega scans'
_diffrn_radiation_monochromator graphite
_diffrn_radiation_source 'fine-focus sealed tube'
_diffrn_radiation_type MoK\a
_diffrn_radiation_wavelength 0.71073
_diffrn_reflns_av_R_equivalents 0.0771
_diffrn_reflns_av_sigmaI/netI 0.0695
_diffrn_reflns_limit_h_max 20
_diffrn_reflns_limit_h_min -19
_diffrn_reflns_limit_k_max 31
_diffrn_reflns_limit_k_min -32
_diffrn_reflns_limit_l_max 23
_diffrn_reflns_limit_l_min -23
_diffrn_reflns_number 68122
_diffrn_reflns_theta_full 27.50
_diffrn_reflns_theta_max 27.50
_diffrn_reflns_theta_min 1.33
_exptl_absorpt_coefficient_mu 1.066
_exptl_absorpt_correction_T_max 0.9687
_exptl_absorpt_correction_T_min 0.7403
_exptl_absorpt_correction_type multi-scan
_exptl_crystal_colour red-brown
_exptl_crystal_density_diffrn 1.284
_exptl_crystal_density_method 'not measured'
_exptl_crystal_description plate
_exptl_crystal_F_000 2760
_exptl_crystal_size_max 0.30
_exptl_crystal_size_mid 0.30
_exptl_crystal_size_min 0.03
_refine_diff_density_max 0.756
_refine_diff_density_min -0.554
_refine_diff_density_rms 0.129
_refine_ls_extinction_coef 0.00146(15)
_refine_ls_extinction_expression Fc^*^=kFc[1+0.001xFc^2^\l^3^/sin(2\q)]^-1/4^
_refine_ls_extinction_method SHELXL
_refine_ls_goodness_of_fit_ref 1.248
_refine_ls_hydrogen_treatment mixed
_refine_ls_matrix_type full
_refine_ls_number_parameters 743
_refine_ls_number_reflns 15764
_refine_ls_number_restraints 0
_refine_ls_restrained_S_all 1.248
_refine_ls_R_factor_all 0.0926
_refine_ls_R_factor_gt 0.0732
_refine_ls_shift/su_max 0.007
_refine_ls_shift/su_mean 0.000
_refine_ls_structure_factor_coef Fsqd
_refine_ls_weighting_details 'calc w=1/[\s^2^(Fo^2^)+(0.0591P)^2^+1.9472P] where P=(Fo^2^+2Fc^2^)/3'
_refine_ls_weighting_scheme calc
_refine_ls_wR_factor_gt 0.1508
_refine_ls_wR_factor_ref 0.1584
_reflns_number_gt 12855
_reflns_number_total 15764
_reflns_threshold_expression >2sigma(I)
_cod_data_source_file ic700719h-file002.cif
_cod_data_source_block ic11257
_cod_depositor_comments
;
The following automatic conversions were performed:

'_symmetry_cell_setting' value 'Monoclinic' changed to 'monoclinic'
according to
/usr/data/users/saulius/automatic-downloads/retrospective/ACS/lib/dictionaries/cif_core.dic
dictionary named 'cif_core.dic' version 2.4.2 from 2011-04-26.

Automatic conversion script
Id: cif_fix_values 2281 2013-09-26 08:29:07Z andrius 
;
_cod_original_sg_symbol_H-M P2(1)/c
_cod_database_code 4339593

loop_
_symmetry_equiv_pos_as_xyz
'x, y, z'
'-x, y+1/2, -z+1/2'
'-x, -y, -z'
'x, -y-1/2, z-1/2'

loop_
_atom_site_label
_atom_site_type_symbol
_atom_site_fract_x
_atom_site_fract_y
_atom_site_fract_z
_atom_site_U_iso_or_equiv
_atom_site_adp_type
_atom_site_occupancy
_atom_site_symmetry_multiplicity
_atom_site_calc_flag
_atom_site_refinement_flags
Ni Ni 0.33165(3) 0.469429(19) 0.25229(3) 0.01999(13) Uani 1 1 d .
Se Se 0.35961(3) 0.484512(17) 0.13138(2) 0.02744(12) Uani 1 1 d .
S1 S 0.41465(7) 0.39755(4) 0.26219(6) 0.0252(2) Uani 1 1 d .
S2 S 0.27930(6) 0.54814(4) 0.26678(5) 0.0229(2) Uani 1 1 d .
S3 S 0.10355(7) 0.45173(4) 0.27165(6) 0.0285(2) Uani 1 1 d .
H3A H 0.173(3) 0.4641(16) 0.255(2) 0.034 Uiso 1 1 d .
P1 P 0.31263(6) 0.44800(4) 0.36119(6) 0.0194(2) Uani 1 1 d .
Si1 Si 0.58910(7) 0.31932(4) 0.33137(6) 0.0236(2) Uani 1 1 d .
Si2 Si 0.20395(9) 0.66026(5) 0.33123(8) 0.0356(3) Uani 1 1 d .
Si3 Si -0.03662(7) 0.36057(5) 0.30199(7) 0.0291(3) Uani 1 1 d .
C1 C 0.4158(2) 0.42192(15) 0.4120(2) 0.0210(8) Uani 1 1 d .
C2 C 0.4507(3) 0.42440(16) 0.4900(2) 0.0263(9) Uani 1 1 d .
H2A H 0.4224 0.4445 0.5227 0.032 Uiso 1 1 calc R
C3 C 0.5273(3) 0.39727(17) 0.5199(2) 0.0300(10) Uani 1 1 d .
H3B H 0.5535 0.3999 0.5729 0.036 Uiso 1 1 calc R
C4 C 0.5652(2) 0.36620(16) 0.4714(2) 0.0261(9) Uani 1 1 d .
H4A H 0.6158 0.3462 0.4932 0.031 Uiso 1 1 calc R
C5 C 0.5332(2) 0.36259(15) 0.3923(2) 0.0199(8) Uani 1 1 d .
C6 C 0.4576(2) 0.39345(15) 0.3621(2) 0.0198(8) Uani 1 1 d .
C7 C 0.6427(3) 0.36092(19) 0.2683(3) 0.0395(11) Uani 1 1 d .
H7A H 0.6874 0.3834 0.2999 0.059 Uiso 1 1 calc R
H7B H 0.5990 0.3835 0.2358 0.059 Uiso 1 1 calc R
H7C H 0.6700 0.3377 0.2358 0.059 Uiso 1 1 calc R
C8 C 0.6761(3) 0.28063(18) 0.3968(3) 0.0362(11) Uani 1 1 d .
H8A H 0.7228 0.3048 0.4211 0.054 Uiso 1 1 calc R
H8B H 0.6999 0.2536 0.3672 0.054 Uiso 1 1 calc R
H8C H 0.6511 0.2631 0.4363 0.054 Uiso 1 1 calc R
C9 C 0.5120(3) 0.27069(18) 0.2725(3) 0.0388(11) Uani 1 1 d .
H9A H 0.5400 0.2544 0.2339 0.058 Uiso 1 1 calc R
H9B H 0.4589 0.2894 0.2469 0.058 Uiso 1 1 calc R
H9C H 0.4967 0.2429 0.3060 0.058 Uiso 1 1 calc R
C10 C 0.2759(2) 0.50469(15) 0.4077(2) 0.0195(8) Uani 1 1 d .
C11 C 0.2600(2) 0.50467(16) 0.4816(2) 0.0238(8) Uani 1 1 d .
H11A H 0.2693 0.4733 0.5120 0.029 Uiso 1 1 calc R
C12 C 0.2304(3) 0.55062(17) 0.5106(2) 0.0268(9) Uani 1 1 d .
H12A H 0.2205 0.5514 0.5613 0.032 Uiso 1 1 calc R
C13 C 0.2154(3) 0.59580(17) 0.4642(2) 0.0274(9) Uani 1 1 d .
H13A H 0.1948 0.6271 0.4845 0.033 Uiso 1 1 calc R
C14 C 0.2291(3) 0.59733(16) 0.3898(2) 0.0246(9) Uani 1 1 d .
C15 C 0.2610(2) 0.55054(15) 0.3610(2) 0.0194(8) Uani 1 1 d .
C16 C 0.3049(4) 0.6893(2) 0.3091(4) 0.0640(17) Uani 1 1 d .
H16A H 0.2929 0.7255 0.2893 0.096 Uiso 1 1 calc R
H16B H 0.3243 0.6673 0.2705 0.096 Uiso 1 1 calc R
H16C H 0.3507 0.6903 0.3559 0.096 Uiso 1 1 calc R
C17 C 0.1225(3) 0.6494(2) 0.2405(3) 0.0456(13) Uani 1 1 d .
H17A H 0.1349 0.6735 0.2009 0.068 Uiso 1 1 calc R
H17B H 0.0638 0.6565 0.2490 0.068 Uiso 1 1 calc R
H17C H 0.1259 0.6124 0.2237 0.068 Uiso 1 1 calc R
C18 C 0.1571(5) 0.7097(2) 0.3897(3) 0.072(2) Uani 1 1 d .
H18A H 0.1411 0.7422 0.3597 0.108 Uiso 1 1 calc R
H18B H 0.2006 0.7183 0.4362 0.108 Uiso 1 1 calc R
H18C H 0.1051 0.6946 0.4039 0.108 Uiso 1 1 calc R
C19 C 0.2346(2) 0.39473(15) 0.3696(2) 0.0198(8) Uani 1 1 d .
C20 C 0.2633(3) 0.34918(16) 0.4126(2) 0.0269(9) Uani 1 1 d .
H20A H 0.3235 0.3455 0.4353 0.032 Uiso 1 1 calc R
C21 C 0.2059(3) 0.30949(16) 0.4228(2) 0.0287(9) Uani 1 1 d .
H21A H 0.2264 0.2786 0.4517 0.034 Uiso 1 1 calc R
C22 C 0.1178(3) 0.31533(16) 0.3901(2) 0.0266(9) Uani 1 1 d .
H22A H 0.0784 0.2886 0.3992 0.032 Uiso 1 1 calc R
C23 C 0.0848(2) 0.35870(16) 0.3444(2) 0.0231(8) Uani 1 1 d .
C24 C 0.1451(2) 0.39801(15) 0.3328(2) 0.0201(8) Uani 1 1 d .
C25 C -0.0551(3) 0.35018(19) 0.1966(3) 0.0397(11) Uani 1 1 d .
H25A H -0.1177 0.3458 0.1756 0.060 Uiso 1 1 calc R
H25B H -0.0240 0.3182 0.1860 0.060 Uiso 1 1 calc R
H25C H -0.0335 0.3811 0.1728 0.060 Uiso 1 1 calc R
C26 C -0.0895(3) 0.4235(2) 0.3244(3) 0.0418(12) Uani 1 1 d .
H26A H -0.1520 0.4222 0.3014 0.063 Uiso 1 1 calc R
H26B H -0.0629 0.4538 0.3033 0.063 Uiso 1 1 calc R
H26C H -0.0812 0.4274 0.3801 0.063 Uiso 1 1 calc R
C27 C -0.0891(3) 0.3049(2) 0.3451(4) 0.0612(17) Uani 1 1 d .
H27A H -0.1521 0.3052 0.3240 0.092 Uiso 1 1 calc R
H27B H -0.0783 0.3095 0.4008 0.092 Uiso 1 1 calc R
H27C H -0.0644 0.2709 0.3330 0.092 Uiso 1 1 calc R
C28 C 0.2984(3) 0.54732(17) 0.0912(2) 0.0304(10) Uani 1 1 d .
C29 C 0.3436(4) 0.5914(2) 0.0738(3) 0.0475(13) Uani 1 1 d .
H29A H 0.4055 0.5906 0.0832 0.057 Uiso 1 1 calc R
C30 C 0.2996(5) 0.6369(2) 0.0428(4) 0.070(2) Uani 1 1 d .
H30A H 0.3312 0.6666 0.0301 0.084 Uiso 1 1 calc R
C31 C 0.2090(6) 0.6389(3) 0.0302(4) 0.077(2) Uani 1 1 d .
H31A H 0.1784 0.6700 0.0093 0.092 Uiso 1 1 calc R
C32 C 0.1650(4) 0.5962(3) 0.0480(3) 0.0603(17) Uani 1 1 d .
H32A H 0.1032 0.5979 0.0402 0.072 Uiso 1 1 calc R
C33 C 0.2077(3) 0.5500(2) 0.0775(3) 0.0429(12) Uani 1 1 d .
H33A H 0.1750 0.5201 0.0884 0.051 Uiso 1 1 calc R
P2 P 0.23787(6) 0.36125(4) 0.72173(5) 0.0206(2) Uani 1 1 d .
P3 P 0.25857(7) 0.38169(4) 0.88771(6) 0.0207(2) Uani 1 1 d .
N1 N 0.2219(2) 0.35630(14) 0.80623(18) 0.0268(8) Uani 1 1 d .
C34 C 0.2542(3) 0.29530(16) 0.6888(2) 0.0237(8) Uani 1 1 d .
C35 C 0.2236(3) 0.25216(17) 0.7234(2) 0.0316(10) Uani 1 1 d .
H35A H 0.1935 0.2577 0.7637 0.038 Uiso 1 1 calc R
C36 C 0.2366(3) 0.20075(18) 0.6996(3) 0.0370(11) Uani 1 1 d .
H36A H 0.2160 0.1712 0.7241 0.044 Uiso 1 1 calc R
C37 C 0.2791(3) 0.19251(18) 0.6408(2) 0.0344(10) Uani 1 1 d .
H37A H 0.2890 0.1572 0.6253 0.041 Uiso 1 1 calc R
C38 C 0.3074(3) 0.23531(18) 0.6043(2) 0.0335(10) Uani 1 1 d .
H38A H 0.3347 0.2295 0.5622 0.040 Uiso 1 1 calc R
C39 C 0.2962(3) 0.28668(17) 0.6284(2) 0.0269(9) Uani 1 1 d .
H39A H 0.3171 0.3160 0.6039 0.032 Uiso 1 1 calc R
C40 C 0.1436(2) 0.38972(16) 0.6594(2) 0.0233(8) Uani 1 1 d .
C41 C 0.0757(3) 0.41027(17) 0.6896(3) 0.0309(10) Uani 1 1 d .
H41A H 0.0771 0.4078 0.7430 0.037 Uiso 1 1 calc R
C42 C 0.0059(3) 0.43443(19) 0.6408(3) 0.0379(11) Uani 1 1 d .
H42A H -0.0414 0.4480 0.6607 0.045 Uiso 1 1 calc R
C43 C 0.0044(3) 0.43892(18) 0.5638(3) 0.0384(11) Uani 1 1 d .
H43A H -0.0430 0.4564 0.5312 0.046 Uiso 1 1 calc R
C44 C 0.0711(3) 0.41825(19) 0.5335(3) 0.0379(11) Uani 1 1 d .
H44A H 0.0696 0.4211 0.4802 0.046 Uiso 1 1 calc R
C45 C 0.1403(3) 0.39338(18) 0.5814(2) 0.0320(10) Uani 1 1 d .
H45A H 0.1861 0.3786 0.5607 0.038 Uiso 1 1 calc R
C46 C 0.3284(2) 0.40187(16) 0.7103(2) 0.0212(8) Uani 1 1 d .
C47 C 0.3157(3) 0.45431(17) 0.6842(2) 0.0281(9) Uani 1 1 d .
H47A H 0.2584 0.4686 0.6705 0.034 Uiso 1 1 calc R
C48 C 0.3866(3) 0.48527(18) 0.6782(2) 0.0333(10) Uani 1 1 d .
H48A H 0.3781 0.5208 0.6599 0.040 Uiso 1 1 calc R
C49 C 0.4703(3) 0.46453(19) 0.6989(3) 0.0368(11) Uani 1 1 d .
H49A H 0.5189 0.4859 0.6941 0.044 Uiso 1 1 calc R
C50 C 0.4837(3) 0.41311(19) 0.7263(3) 0.0350(10) Uani 1 1 d .
H50A H 0.5414 0.3995 0.7413 0.042 Uiso 1 1 calc R
C51 C 0.4134(3) 0.38144(17) 0.7319(2) 0.0273(9) Uani 1 1 d .
H51A H 0.4225 0.3459 0.7503 0.033 Uiso 1 1 calc R
C52 C 0.2836(3) 0.45118(15) 0.8877(2) 0.0227(8) Uani 1 1 d .
C53 C 0.2172(3) 0.48832(18) 0.8839(2) 0.0324(10) Uani 1 1 d .
H53A H 0.1593 0.4767 0.8830 0.039 Uiso 1 1 calc R
C54 C 0.2349(4) 0.54209(18) 0.8814(3) 0.0423(12) Uani 1 1 d .
H54A H 0.1894 0.5675 0.8793 0.051 Uiso 1 1 calc R
C55 C 0.3187(4) 0.55873(19) 0.8822(3) 0.0430(12) Uani 1 1 d .
H55A H 0.3307 0.5958 0.8811 0.052 Uiso 1 1 calc R
C56 C 0.3853(3) 0.52302(18) 0.8844(3) 0.0412(12) Uani 1 1 d .
H56A H 0.4425 0.5352 0.8837 0.049 Uiso 1 1 calc R
C57 C 0.3682(3) 0.46884(17) 0.8876(2) 0.0316(10) Uani 1 1 d .
H57A H 0.4140 0.4438 0.8897 0.038 Uiso 1 1 calc R
C58 C 0.3549(2) 0.34791(16) 0.9385(2) 0.0230(8) Uani 1 1 d .
C59 C 0.4041(3) 0.36887(17) 1.0063(2) 0.0292(9) Uani 1 1 d .
H59A H 0.3892 0.4025 1.0244 0.035 Uiso 1 1 calc R
C60 C 0.4746(3) 0.34082(19) 1.0473(3) 0.0382(11) Uani 1 1 d .
H60A H 0.5082 0.3553 1.0933 0.046 Uiso 1 1 calc R
C61 C 0.4964(3) 0.2919(2) 1.0216(3) 0.0419(12) Uani 1 1 d .
H61A H 0.5446 0.2726 1.0502 0.050 Uiso 1 1 calc R
C62 C 0.4484(3) 0.27098(19) 0.9548(3) 0.0388(11) Uani 1 1 d .
H62A H 0.4642 0.2374 0.9372 0.047 Uiso 1 1 calc R
C63 C 0.3773(3) 0.29815(16) 0.9128(2) 0.0289(9) Uani 1 1 d .
H63A H 0.3440 0.2832 0.8669 0.035 Uiso 1 1 calc R
C64 C 0.1747(3) 0.37186(15) 0.9419(2) 0.0222(8) Uani 1 1 d .
C65 C 0.1768(3) 0.39961(18) 1.0095(2) 0.0303(9) Uani 1 1 d .
H65A H 0.2208 0.4256 1.0264 0.036 Uiso 1 1 calc R
C66 C 0.1144(3) 0.3892(2) 1.0521(2) 0.0365(11) Uani 1 1 d .
H66A H 0.1146 0.4086 1.0979 0.044 Uiso 1 1 calc R
C67 C 0.0516(3) 0.3505(2) 1.0278(3) 0.0382(11) Uani 1 1 d .
H67A H 0.0106 0.3423 1.0584 0.046 Uiso 1 1 calc R
C68 C 0.0482(3) 0.3239(2) 0.9601(3) 0.0400(11) Uani 1 1 d .
H68A H 0.0038 0.2983 0.9431 0.048 Uiso 1 1 calc R
C69 C 0.1099(3) 0.33477(17) 0.9167(3) 0.0328(10) Uani 1 1 d .
H69A H 0.1076 0.3166 0.8696 0.039 Uiso 1 1 calc R

loop_
_atom_site_aniso_label
_atom_site_aniso_U_11
_atom_site_aniso_U_22
_atom_site_aniso_U_33
_atom_site_aniso_U_23
_atom_site_aniso_U_13
_atom_site_aniso_U_12
Ni 0.0183(3) 0.0200(3) 0.0217(2) -0.00112(19) 0.00433(19) 0.0009(2)
Se 0.0307(2) 0.0309(2) 0.0212(2) -0.00164(16) 0.00650(16) 0.00553(19)
S1 0.0258(5) 0.0258(5) 0.0233(5) -0.0033(4) 0.0036(4) 0.0062(4)
S2 0.0236(5) 0.0204(5) 0.0257(5) 0.0023(4) 0.0078(4) 0.0013(4)
S3 0.0193(5) 0.0274(6) 0.0372(6) 0.0085(4) 0.0027(4) 0.0006(4)
P1 0.0156(5) 0.0188(5) 0.0239(5) -0.0004(4) 0.0044(4) 0.0000(4)
Si1 0.0211(6) 0.0215(6) 0.0298(6) 0.0029(4) 0.0088(4) 0.0025(5)
Si2 0.0423(8) 0.0238(7) 0.0388(7) 0.0030(5) 0.0045(6) 0.0101(6)
Si3 0.0193(6) 0.0308(7) 0.0371(7) -0.0010(5) 0.0055(5) -0.0048(5)
C1 0.0151(18) 0.019(2) 0.028(2) 0.0002(15) 0.0035(15) -0.0012(16)
C2 0.023(2) 0.027(2) 0.030(2) -0.0015(17) 0.0077(17) 0.0002(18)
C3 0.022(2) 0.040(3) 0.026(2) -0.0026(18) 0.0022(17) 0.0026(19)
C4 0.0137(19) 0.028(2) 0.034(2) 0.0000(17) -0.0002(16) -0.0001(17)
C5 0.0147(18) 0.0157(19) 0.030(2) 0.0007(15) 0.0060(15) -0.0030(15)
C6 0.0145(18) 0.018(2) 0.0259(19) 0.0019(15) 0.0025(15) -0.0032(15)
C7 0.039(3) 0.037(3) 0.049(3) 0.010(2) 0.024(2) 0.007(2)
C8 0.030(2) 0.035(3) 0.044(3) 0.005(2) 0.010(2) 0.015(2)
C9 0.038(3) 0.032(3) 0.046(3) -0.010(2) 0.009(2) 0.001(2)
C10 0.0113(17) 0.018(2) 0.0281(19) -0.0020(15) 0.0022(14) -0.0012(15)
C11 0.0185(19) 0.025(2) 0.028(2) 0.0023(16) 0.0054(16) 0.0016(17)
C12 0.023(2) 0.034(2) 0.025(2) -0.0042(17) 0.0073(16) 0.0042(18)
C13 0.023(2) 0.028(2) 0.030(2) -0.0070(17) 0.0033(17) 0.0052(18)
C14 0.020(2) 0.022(2) 0.030(2) -0.0008(16) 0.0010(16) 0.0003(16)
C15 0.0163(19) 0.020(2) 0.0218(18) -0.0016(15) 0.0029(14) -0.0020(15)
C16 0.062(4) 0.034(3) 0.089(5) 0.021(3) 0.000(3) -0.014(3)
C17 0.043(3) 0.052(3) 0.039(3) 0.015(2) 0.003(2) 0.016(3)
C18 0.116(6) 0.042(3) 0.057(4) 0.001(3) 0.017(4) 0.042(4)
C19 0.0202(19) 0.0163(19) 0.0246(19) -0.0016(15) 0.0089(15) -0.0004(16)
C20 0.023(2) 0.025(2) 0.031(2) -0.0008(17) 0.0034(17) 0.0021(17)
C21 0.032(2) 0.022(2) 0.030(2) 0.0054(17) 0.0039(18) 0.0009(19)
C22 0.030(2) 0.024(2) 0.029(2) 0.0011(17) 0.0118(17) -0.0034(18)
C23 0.020(2) 0.023(2) 0.028(2) -0.0011(16) 0.0096(16) -0.0026(17)
C24 0.022(2) 0.0178(19) 0.0221(18) -0.0005(15) 0.0080(15) 0.0064(16)
C25 0.034(3) 0.037(3) 0.044(3) -0.010(2) 0.001(2) -0.002(2)
C26 0.023(2) 0.053(3) 0.050(3) -0.012(2) 0.008(2) 0.003(2)
C27 0.029(3) 0.063(4) 0.090(5) 0.028(3) 0.009(3) -0.012(3)
C28 0.043(3) 0.025(2) 0.023(2) -0.0003(17) 0.0073(18) 0.002(2)
C29 0.065(4) 0.037(3) 0.043(3) 0.001(2) 0.019(3) 0.001(3)
C30 0.126(6) 0.028(3) 0.063(4) 0.004(3) 0.035(4) 0.000(4)
C31 0.135(7) 0.046(4) 0.056(4) 0.013(3) 0.034(4) 0.047(4)
C32 0.071(4) 0.069(4) 0.042(3) 0.009(3) 0.012(3) 0.041(3)
C33 0.047(3) 0.049(3) 0.032(2) 0.003(2) 0.006(2) 0.018(2)
P2 0.0201(5) 0.0221(5) 0.0206(5) -0.0017(4) 0.0062(4) -0.0006(4)
P3 0.0225(5) 0.0200(5) 0.0208(5) -0.0022(4) 0.0071(4) 0.0007(4)
N1 0.0303(19) 0.0282(19) 0.0244(17) -0.0036(14) 0.0114(15) -0.0037(16)
C34 0.026(2) 0.021(2) 0.0214(19) -0.0032(15) 0.0001(16) -0.0007(17)
C35 0.039(3) 0.031(2) 0.027(2) -0.0009(18) 0.0105(19) -0.001(2)
C36 0.048(3) 0.024(2) 0.038(2) 0.0001(19) 0.007(2) -0.007(2)
C37 0.041(3) 0.027(2) 0.031(2) -0.0053(18) -0.002(2) 0.006(2)
C38 0.036(3) 0.038(3) 0.025(2) -0.0051(18) 0.0049(18) 0.011(2)
C39 0.030(2) 0.028(2) 0.023(2) 0.0010(17) 0.0059(17) 0.0055(18)
C40 0.0180(19) 0.023(2) 0.029(2) -0.0030(16) 0.0048(16) -0.0029(16)
C41 0.024(2) 0.033(2) 0.038(2) -0.0028(19) 0.0094(18) 0.0023(19)
C42 0.021(2) 0.041(3) 0.053(3) -0.006(2) 0.010(2) 0.009(2)
C43 0.026(2) 0.031(3) 0.052(3) 0.000(2) -0.005(2) 0.003(2)
C44 0.032(3) 0.048(3) 0.030(2) 0.001(2) 0.0001(19) 0.007(2)
C45 0.022(2) 0.042(3) 0.031(2) -0.0007(19) 0.0038(17) 0.008(2)
C46 0.0178(19) 0.025(2) 0.0199(18) -0.0028(15) 0.0025(15) -0.0025(16)
C47 0.026(2) 0.029(2) 0.029(2) -0.0011(17) 0.0048(17) -0.0007(18)
C48 0.040(3) 0.025(2) 0.033(2) 0.0025(18) 0.0032(19) -0.010(2)
C49 0.030(2) 0.047(3) 0.033(2) -0.007(2) 0.0061(19) -0.017(2)
C50 0.020(2) 0.045(3) 0.038(2) -0.004(2) 0.0006(18) -0.003(2)
C51 0.024(2) 0.028(2) 0.029(2) 0.0037(17) 0.0033(17) 0.0040(18)
C52 0.030(2) 0.021(2) 0.0179(18) 0.0002(15) 0.0057(16) 0.0004(17)
C53 0.031(2) 0.034(3) 0.032(2) 0.0057(19) 0.0068(19) 0.005(2)
C54 0.061(3) 0.024(3) 0.043(3) 0.008(2) 0.014(2) 0.014(2)
C55 0.074(4) 0.022(2) 0.038(3) 0.0040(19) 0.022(3) -0.004(2)
C56 0.052(3) 0.031(3) 0.045(3) -0.002(2) 0.020(2) -0.014(2)
C57 0.036(2) 0.025(2) 0.035(2) 0.0020(18) 0.0108(19) -0.005(2)
C58 0.021(2) 0.024(2) 0.026(2) -0.0005(16) 0.0087(16) 0.0005(17)
C59 0.026(2) 0.022(2) 0.040(2) -0.0003(18) 0.0091(18) 0.0006(18)
C60 0.029(2) 0.042(3) 0.039(3) 0.003(2) -0.006(2) -0.007(2)
C61 0.028(2) 0.043(3) 0.056(3) 0.013(2) 0.011(2) 0.011(2)
C62 0.041(3) 0.031(3) 0.048(3) 0.001(2) 0.019(2) 0.016(2)
C63 0.036(2) 0.026(2) 0.029(2) -0.0024(17) 0.0169(18) 0.0028(19)
C64 0.024(2) 0.021(2) 0.0228(19) 0.0001(15) 0.0080(16) 0.0067(16)
C65 0.026(2) 0.037(3) 0.028(2) -0.0001(18) 0.0049(17) 0.0024(19)
C66 0.036(3) 0.050(3) 0.026(2) -0.003(2) 0.0116(19) 0.009(2)
C67 0.030(2) 0.047(3) 0.043(3) 0.007(2) 0.020(2) 0.005(2)
C68 0.031(3) 0.043(3) 0.051(3) -0.003(2) 0.021(2) -0.006(2)
C69 0.032(2) 0.033(3) 0.037(2) -0.0048(19) 0.0152(19) 0.002(2)

loop_
_atom_type_symbol
_atom_type_description
_atom_type_scat_dispersion_real
_atom_type_scat_dispersion_imag
_atom_type_scat_source
C C 0.0033 0.0016 'International Tables Vol C Tables 4.2.6.8 and 6.1.1.4'
H H 0.0000 0.0000 'International Tables Vol C Tables 4.2.6.8 and 6.1.1.4'
N N 0.0061 0.0033 'International Tables Vol C Tables 4.2.6.8 and 6.1.1.4'
Si Si 0.0817 0.0704 'International Tables Vol C Tables 4.2.6.8 and 6.1.1.4'
P P 0.1023 0.0942 'International Tables Vol C Tables 4.2.6.8 and 6.1.1.4'
S S 0.1246 0.1234 'International Tables Vol C Tables 4.2.6.8 and 6.1.1.4'
Ni Ni 0.3393 1.1124 'International Tables Vol C Tables 4.2.6.8 and 6.1.1.4'
Se Se -0.0929 2.2259 'International Tables Vol C Tables 4.2.6.8 and 6.1.1.4'

loop_
_geom_angle_atom_site_label_1
_geom_angle_atom_site_label_2
_geom_angle_atom_site_label_3
_geom_angle
P1 Ni S2 89.55(4)
P1 Ni S1 84.99(4)
S2 Ni S1 164.26(4)
P1 Ni Se 174.00(4)
S2 Ni Se 96.43(3)
S1 Ni Se 89.10(3)
P1 Ni H3A 68.3(10)
S2 Ni H3A 69.2(9)
S1 Ni H3A 121.7(9)
Se Ni H3A 114.3(10)
C28 Se Ni 107.84(12)
C6 S1 Ni 102.75(13)
C15 S2 Ni 106.56(13)
H3A S3 C24 96(2)
C10 P1 C1 113.28(18)
C10 P1 C19 104.71(17)
C1 P1 C19 103.70(17)
C10 P1 Ni 110.24(13)
C1 P1 Ni 105.74(13)
C19 P1 Ni 119.26(12)
C7 Si1 C8 107.9(2)
C7 Si1 C9 110.3(2)
C8 Si1 C9 108.1(2)
C7 Si1 C5 110.55(19)
C8 Si1 C5 107.84(19)
C9 Si1 C5 112.10(19)
C16 Si2 C17 109.4(3)
C16 Si2 C18 108.1(3)
C17 Si2 C18 107.8(3)
C16 Si2 C14 110.9(2)
C17 Si2 C14 112.6(2)
C18 Si2 C14 107.9(2)
C25 Si3 C26 110.7(2)
C25 Si3 C27 108.8(3)
C26 Si3 C27 106.9(3)
C25 Si3 C23 109.29(19)
C26 Si3 C23 112.91(19)
C27 Si3 C23 108.0(2)
C2 C1 C6 121.4(4)
C2 C1 P1 127.7(3)
C6 C1 P1 110.8(3)
C3 C2 C1 119.5(4)
C2 C3 C4 119.0(4)
C3 C4 C5 123.8(4)
C4 C5 C6 116.2(3)
C4 C5 Si1 120.7(3)
C6 C5 Si1 123.2(3)
C1 C6 C5 119.9(3)
C1 C6 S1 118.6(3)
C5 C6 S1 121.6(3)
C11 C10 C15 121.3(3)
C11 C10 P1 125.1(3)
C15 C10 P1 113.6(3)
C12 C11 C10 119.6(4)
C11 C12 C13 118.9(4)
C14 C13 C12 123.3(4)
C13 C14 C15 117.5(4)
C13 C14 Si2 119.7(3)
C15 C14 Si2 122.8(3)
C10 C15 C14 119.3(3)
C10 C15 S2 119.7(3)
C14 C15 S2 121.0(3)
C20 C19 C24 118.2(3)
C20 C19 P1 119.8(3)
C24 C19 P1 121.9(3)
C21 C20 C19 121.3(4)
C20 C21 C22 119.1(4)
C21 C22 C23 122.8(4)
C22 C23 C24 117.1(4)
C22 C23 Si3 118.1(3)
C24 C23 Si3 124.8(3)
C23 C24 C19 121.2(3)
C23 C24 S3 116.9(3)
C19 C24 S3 121.9(3)
C29 C28 C33 118.3(5)
C29 C28 Se 120.4(4)
C33 C28 Se 121.3(4)
C28 C29 C30 120.8(6)
C29 C30 C31 120.0(6)
C32 C31 C30 119.3(6)
C31 C32 C33 121.7(6)
C32 C33 C28 120.0(5)
N1 P2 C46 116.07(18)
N1 P2 C34 107.55(18)
C46 P2 C34 108.48(18)
N1 P2 C40 110.27(18)
C46 P2 C40 105.67(18)
C34 P2 C40 108.60(18)
N1 P3 C52 115.51(18)
N1 P3 C58 112.16(18)
C52 P3 C58 107.39(19)
N1 P3 C64 105.84(18)
C52 P3 C64 108.52(18)
C58 P3 C64 107.07(18)
P3 N1 P2 138.1(2)
C35 C34 C39 119.3(4)
C35 C34 P2 119.4(3)
C39 C34 P2 121.3(3)
C34 C35 C36 120.4(4)
C37 C36 C35 120.0(4)
C36 C37 C38 120.1(4)
C37 C38 C39 120.3(4)
C38 C39 C34 119.8(4)
C45 C40 C41 119.7(4)
C45 C40 P2 120.0(3)
C41 C40 P2 120.2(3)
C42 C41 C40 119.1(4)
C43 C42 C41 120.6(4)
C42 C43 C44 120.5(4)
C43 C44 C45 119.3(4)
C44 C45 C40 120.7(4)
C47 C46 C51 119.7(4)
C47 C46 P2 120.9(3)
C51 C46 P2 119.3(3)
C48 C47 C46 119.8(4)
C47 C48 C49 120.0(4)
C50 C49 C48 120.6(4)
C51 C50 C49 120.0(4)
C50 C51 C46 119.7(4)
C53 C52 C57 119.2(4)
C53 C52 P3 119.6(3)
C57 C52 P3 121.1(3)
C54 C53 C52 120.3(4)
C55 C54 C53 119.6(4)
C56 C55 C54 121.4(4)
C55 C56 C57 119.3(5)
C56 C57 C52 120.1(4)
C59 C58 C63 119.4(4)
C59 C58 P3 120.8(3)
C63 C58 P3 119.7(3)
C60 C59 C58 120.1(4)
C61 C60 C59 120.3(4)
C62 C61 C60 120.0(4)
C61 C62 C63 120.9(4)
C62 C63 C58 119.3(4)
C69 C64 C65 120.2(4)
C69 C64 P3 119.1(3)
C65 C64 P3 120.7(3)
C66 C65 C64 119.5(4)
C65 C66 C67 119.9(4)
C68 C67 C66 120.6(4)
C67 C68 C69 119.6(5)
C64 C69 C68 120.1(4)

loop_
_geom_bond_atom_site_label_1
_geom_bond_atom_site_label_2
_geom_bond_distance
Ni P1 2.0972(11)
Ni S2 2.1755(11)
Ni S1 2.2096(11)
Ni Se 2.3213(6)
Ni H3A 2.51(4)
Se C28 1.906(4)
S1 C6 1.771(4)
S2 C15 1.765(4)
S3 H3A 1.22(4)
S3 C24 1.771(4)
P1 C10 1.802(4)
P1 C1 1.802(4)
P1 C19 1.839(4)
Si1 C7 1.861(4)
Si1 C8 1.869(4)
Si1 C9 1.876(5)
Si1 C5 1.879(4)
Si2 C16 1.858(6)
Si2 C17 1.859(5)
Si2 C18 1.869(5)
Si2 C14 1.889(4)
Si3 C25 1.859(5)
Si3 C26 1.865(5)
Si3 C27 1.867(5)
Si3 C23 1.895(4)
C1 C2 1.386(5)
C1 C6 1.406(5)
C2 C3 1.385(6)
C3 C4 1.389(6)
C4 C5 1.397(5)
C5 C6 1.423(5)
C10 C11 1.393(5)
C10 C15 1.412(5)
C11 C12 1.383(5)
C12 C13 1.395(6)
C13 C14 1.389(6)
C14 C15 1.415(5)
C19 C20 1.397(5)
C19 C24 1.421(5)
C20 C21 1.379(6)
C21 C22 1.389(6)
C22 C23 1.392(6)
C23 C24 1.411(5)
C28 C29 1.385(6)
C28 C33 1.393(6)
C29 C30 1.386(8)
C30 C31 1.391(10)
C31 C32 1.346(9)
C32 C33 1.387(7)
P2 N1 1.584(3)
P2 C46 1.793(4)
P2 C34 1.793(4)
P2 C40 1.800(4)
P3 N1 1.580(3)
P3 C52 1.788(4)
P3 C58 1.801(4)
P3 C64 1.805(4)
C34 C35 1.381(6)
C34 C39 1.393(5)
C35 C36 1.387(6)
C36 C37 1.371(6)
C37 C38 1.378(6)
C38 C39 1.382(6)
C40 C45 1.383(6)
C40 C41 1.390(5)
C41 C42 1.387(6)
C42 C43 1.373(7)
C43 C44 1.375(6)
C44 C45 1.380(6)
C46 C47 1.397(6)
C46 C51 1.404(5)
C47 C48 1.378(6)
C48 C49 1.388(6)
C49 C50 1.380(6)
C50 C51 1.379(6)
C52 C53 1.388(6)
C52 C57 1.399(6)
C53 C54 1.381(6)
C54 C55 1.377(7)
C55 C56 1.369(7)
C56 C57 1.389(6)
C58 C59 1.394(6)
C58 C63 1.401(5)
C59 C60 1.383(6)
C60 C61 1.379(7)
C61 C62 1.373(7)
C62 C63 1.386(6)
C64 C69 1.381(6)
C64 C65 1.387(5)
C65 C66 1.384(6)
C66 C67 1.386(7)
C67 C68 1.370(7)
C68 C69 1.388(6)
